data_7220118
loop_
_publ_author_name
'Niu, Meiju'
'Li, Zhen'
'Li, Huanhuan'
'Li, Xiao'
'Dou, Jianmin'
'Wang, Suna'

_publ_section_title
;
 DNA/protein interaction, cytotoxic activity and magnetic properties of
 amino-alcohol Schiff base derived Cu(II)/Ni(II) metal complexes:
 Influence of the nuclearity and metal ions
;
_journal_name_full 'RSC Adv.'
_journal_paper_doi 10.1039/C5RA00623F
_journal_year 2015
_chemical_formula_sum 'C58 H88 Cl2 Cu4 N4 O28'
_chemical_formula_weight 1614.38
_chemical_name_systematic
; 
 ? 
;
_space_group_IT_number 2
_symmetry_cell_setting triclinic
_symmetry_space_group_name_Hall '-P 1'
_symmetry_space_group_name_H-M 'P -1'
_atom_sites_solution_hydrogens geom
_atom_sites_solution_primary direct
_atom_sites_solution_secondary difmap
_audit_creation_method SHELXL-97
_audit_update_record
;
2015-01-06 deposited with the CCDC.
2015-04-15 downloaded from the CCDC.
;
_cell_angle_alpha 89.928(2)
_cell_angle_beta 81.7480(10)
_cell_angle_gamma 62.5610(10)
_cell_formula_units_Z 2
_cell_length_a 13.6420(12)
_cell_length_b 13.8856(14)
_cell_length_c 21.048(2)
_cell_measurement_reflns_used 948
_cell_measurement_temperature 298(2)
_cell_measurement_theta_max 26.18
_cell_measurement_theta_min 2.38
_cell_volume 3492.3(6)
_computing_structure_refinement 'SHELXL-97 (Sheldrick, 1997)'
_computing_structure_solution 'SHELXS-97 (Sheldrick, 1990)'
_diffrn_ambient_temperature 298(2)
_diffrn_measured_fraction_theta_full 0.985
_diffrn_measured_fraction_theta_max 0.985
_diffrn_radiation_monochromator graphite
_diffrn_radiation_source 'fine-focus sealed tube'
_diffrn_radiation_type MoK\a
_diffrn_radiation_wavelength 0.71073
_diffrn_reflns_av_R_equivalents 0.0422
_diffrn_reflns_av_sigmaI/netI 0.1030
_diffrn_reflns_limit_h_max 14
_diffrn_reflns_limit_h_min -16
_diffrn_reflns_limit_k_max 15
_diffrn_reflns_limit_k_min -16
_diffrn_reflns_limit_l_max 19
_diffrn_reflns_limit_l_min -25
_diffrn_reflns_number 17821
_diffrn_reflns_theta_full 25.02
_diffrn_reflns_theta_max 25.02
_diffrn_reflns_theta_min 2.38
_exptl_absorpt_coefficient_mu 1.362
_exptl_absorpt_correction_T_max 0.8988
_exptl_absorpt_correction_T_min 0.6620
_exptl_absorpt_correction_type multi-scan
_exptl_absorpt_process_details sadabs
_exptl_crystal_colour blue
_exptl_crystal_density_diffrn 1.535
_exptl_crystal_density_method 'not measured'
_exptl_crystal_description rod
_exptl_crystal_F_000 1676
_exptl_crystal_size_max 0.33
_exptl_crystal_size_mid 0.18
_exptl_crystal_size_min 0.08
_refine_diff_density_max 0.910
_refine_diff_density_min -1.062
_refine_diff_density_rms 0.114
_refine_ls_extinction_method none
_refine_ls_goodness_of_fit_ref 1.019
_refine_ls_hydrogen_treatment constr
_refine_ls_matrix_type full
_refine_ls_number_parameters 942
_refine_ls_number_reflns 12122
_refine_ls_number_restraints 1
_refine_ls_restrained_S_all 1.019
_refine_ls_R_factor_all 0.1126
_refine_ls_R_factor_gt 0.0681
_refine_ls_shift/su_max 0.001
_refine_ls_shift/su_mean 0.000
_refine_ls_structure_factor_coef Fsqd
_refine_ls_weighting_details 'calc w=1/[\s^2^(Fo^2^)+(0.0885P)^2^] where P=(Fo^2^+2Fc^2^)/3'
_refine_ls_weighting_scheme calc
_refine_ls_wR_factor_gt 0.1659
_refine_ls_wR_factor_ref 0.1868
_reflns_number_gt 7131
_reflns_number_total 12122
_reflns_threshold_expression >2sigma(I)
_cod_data_source_file c5ra00623f2.cif
_cod_data_source_block 110927d
_cod_database_code 7220118

loop_
_symmetry_equiv_pos_as_xyz
'x, y, z'
'-x, -y, -z'

loop_
_atom_site_label
_atom_site_type_symbol
_atom_site_fract_x
_atom_site_fract_y
_atom_site_fract_z
_atom_site_U_iso_or_equiv
_atom_site_adp_type
_atom_site_occupancy
_atom_site_symmetry_multiplicity
_atom_site_calc_flag
_atom_site_refinement_flags
_atom_site_disorder_assembly
_atom_site_disorder_group
Cu1 Cu 0.65976(6) 0.64779(6) 0.14872(4) 0.0320(2) Uani 1 1 d . . .
Cu2 Cu 0.75898(6) 0.45984(6) 0.25553(4) 0.0341(2) Uani 1 1 d . . .
Cu3 Cu 0.57347(6) 0.70858(6) 0.30665(4) 0.0342(2) Uani 1 1 d . . .
Cu4 Cu 0.80981(6) 0.70258(6) 0.23549(4) 0.0323(2) Uani 1 1 d . . .
Cl1 Cl 0.15845(17) 0.16614(16) 0.44315(11) 0.0581(5) Uani 1 1 d . . .
Cl2 Cl 0.7512(3) 0.1141(3) 0.16396(19) 0.0915(9) Uani 1 1 d . . .
N1 N 0.5280(4) 0.6529(4) 0.1200(3) 0.0392(14) Uani 1 1 d . . .
N2 N 0.8972(4) 0.3660(4) 0.2868(3) 0.0392(14) Uani 1 1 d . . .
N3 N 0.4409(4) 0.8467(4) 0.3048(3) 0.0398(14) Uani 1 1 d . . .
N4 N 0.9728(4) 0.6283(4) 0.2325(3) 0.0347(13) Uani 1 1 d . . .
O1 O 0.6666(3) 0.7560(3) 0.0953(2) 0.0381(11) Uani 1 1 d . . .
O2 O 0.7224(4) 0.8783(4) 0.0214(2) 0.0476(13) Uani 1 1 d . . .
O3 O 0.6376(3) 0.5549(3) 0.2124(2) 0.0355(11) Uani 1 1 d . . .
O4 O 0.3017(4) 0.7614(4) 0.1848(3) 0.0518(14) Uani 1 1 d . . .
H4 H 0.2467 0.7518 0.1851 0.078 Uiso 1 1 calc R . .
O5 O 0.7268(3) 0.5832(3) 0.3140(2) 0.0362(11) Uani 1 1 d . . .
O6 O 0.6232(4) 0.7570(4) 0.3998(2) 0.0460(12) Uani 1 1 d . . .
O7 O 0.8162(4) 0.3331(4) 0.1893(3) 0.0518(13) Uani 1 1 d . . .
O8 O 1.1594(4) 0.1650(4) 0.1862(3) 0.0660(16) Uani 1 1 d . . .
H8 H 1.2001 0.1042 0.1967 0.099 Uiso 1 1 calc R . .
O9 O 0.4966(4) 0.6434(4) 0.3571(3) 0.0524(14) Uani 1 1 d . . .
O10 O 0.4294(5) 0.5347(5) 0.4356(3) 0.088(2) Uani 1 1 d . . .
O11 O 0.3108(4) 0.9545(4) 0.2018(3) 0.0555(14) Uani 1 1 d . . .
H11 H 0.2949 0.9113 0.2215 0.083 Uiso 1 1 calc R . .
O12 O 0.6483(3) 0.7690(3) 0.2451(2) 0.0358(11) Uani 1 1 d . . .
O13 O 0.8154(3) 0.6017(3) 0.1692(2) 0.0352(11) Uani 1 1 d . . .
O14 O 0.7851(4) 0.5065(4) 0.0700(2) 0.0442(12) Uani 1 1 d . . .
O15 O 0.8163(4) 0.7857(4) 0.3111(2) 0.0458(12) Uani 1 1 d . . .
O16 O 1.1254(4) 0.7184(4) 0.1917(3) 0.0536(14) Uani 1 1 d . . .
H16 H 1.1004 0.7446 0.1591 0.080 Uiso 1 1 calc R . .
O17 O 0.8144(3) 0.8146(4) 0.1448(2) 0.0449(12) Uani 1 1 d . . .
H17A H 0.7899 0.8808 0.1579 0.054 Uiso 1 1 d R . .
H17B H 0.7962 0.8136 0.1079 0.054 Uiso 1 1 d R . .
O18 O 0.6400(4) 0.4220(4) 0.3269(3) 0.0611(15) Uani 1 1 d U . .
H18 H 0.5843 0.4807 0.3373 0.092 Uiso 1 1 d R . .
O19 O 0.1762(5) 0.2436(5) 0.4048(3) 0.0767(18) Uani 1 1 d . . .
O20 O 0.2637(5) 0.0876(5) 0.4590(3) 0.087(2) Uani 1 1 d . . .
O21 O 0.1149(6) 0.1132(5) 0.4071(3) 0.089(2) Uani 1 1 d . . .
O22 O 0.0844(5) 0.2206(5) 0.5001(3) 0.0830(19) Uani 1 1 d . . .
O23 O 0.7361(13) 0.1783(13) 0.2202(9) 0.094(6) Uani 0.520(18) 1 d P A 1
O24 O 0.8677(14) 0.0398(15) 0.1542(10) 0.110(7) Uani 0.520(18) 1 d P A 1
O25 O 0.7283(14) 0.1851(14) 0.1153(9) 0.116(7) Uani 0.520(18) 1 d P A 1
O26 O 0.6900(16) 0.0587(15) 0.1736(12) 0.102(6) Uani 0.520(18) 1 d P A 1
O27 O 0.7164(9) -0.0574(9) 0.4052(6) 0.098(5) Uani 0.652(16) 1 d P B 1
H27 H 0.7228 -0.0742 0.4423 0.147 Uiso 0.652(16) 1 calc PR B 1
O23' O 0.7910(16) 0.0457(14) 0.2131(10) 0.115(8) Uani 0.480(18) 1 d P A 2
O24' O 0.6862(16) 0.2188(15) 0.1822(11) 0.107(7) Uani 0.480(18) 1 d P A 2
O25' O 0.7128(17) 0.0623(15) 0.1259(12) 0.096(7) Uani 0.480(18) 1 d P A 2
O26' O 0.8480(16) 0.1070(15) 0.1221(10) 0.102(7) Uani 0.480(18) 1 d P A 2
O27' O 0.7473(19) -0.0054(17) 0.3274(13) 0.106(10) Uani 0.348(16) 1 d P B 2
H27' H 0.7633 0.0119 0.2916 0.160 Uiso 0.348(16) 1 calc PR B 2
O28 O 0.0317(4) 0.7634(4) 0.0859(3) 0.0633(15) Uani 1 1 d . . .
H28 H -0.0335 0.7747 0.0928 0.095 Uiso 1 1 calc R . .
C1 C 0.4893(6) 0.7016(6) 0.0701(4) 0.0443(18) Uani 1 1 d . . .
H1 H 0.4287 0.6959 0.0586 0.053 Uiso 1 1 calc R . .
C2 C 0.5305(6) 0.7631(6) 0.0308(4) 0.0445(18) Uani 1 1 d . . .
C3 C 0.6147(5) 0.7882(6) 0.0445(4) 0.0406(17) Uani 1 1 d . . .
C4 C 0.6451(6) 0.8537(6) 0.0030(4) 0.0436(18) Uani 1 1 d . . .
C5 C 0.5996(6) 0.8848(6) -0.0528(4) 0.056(2) Uani 1 1 d . . .
H5 H 0.6237 0.9239 -0.0811 0.067 Uiso 1 1 calc R . .
C6 C 0.5180(7) 0.8582(7) -0.0672(4) 0.060(2) Uani 1 1 d . . .
H6 H 0.4877 0.8798 -0.1048 0.072 Uiso 1 1 calc R . .
C7 C 0.4825(6) 0.8005(6) -0.0262(4) 0.052(2) Uani 1 1 d . . .
H7 H 0.4262 0.7852 -0.0353 0.062 Uiso 1 1 calc R . .
C8 C 0.7645(6) 0.9347(6) -0.0206(4) 0.058(2) Uani 1 1 d . . .
H8A H 0.7968 0.8938 -0.0616 0.087 Uiso 1 1 calc R . .
H8B H 0.8208 0.9440 -0.0027 0.087 Uiso 1 1 calc R . .
H8C H 0.7047 1.0048 -0.0262 0.087 Uiso 1 1 calc R . .
C9 C 0.4790(5) 0.5908(5) 0.1574(4) 0.0405(17) Uani 1 1 d . . .
C10 C 0.5738(5) 0.5079(5) 0.1893(4) 0.0427(18) Uani 1 1 d . . .
H10A H 0.5428 0.4808 0.2250 0.051 Uiso 1 1 calc R . .
H10B H 0.6228 0.4469 0.1585 0.051 Uiso 1 1 calc R . .
C11 C 0.4346(6) 0.5332(6) 0.1155(4) 0.049(2) Uani 1 1 d . . .
H11A H 0.3684 0.5883 0.1007 0.059 Uiso 1 1 calc R . .
H11B H 0.4907 0.4971 0.0777 0.059 Uiso 1 1 calc R . .
C12 C 0.4056(7) 0.4511(6) 0.1474(4) 0.061(2) Uani 1 1 d . . .
H12A H 0.4718 0.3925 0.1589 0.092 Uiso 1 1 calc R . .
H12B H 0.3751 0.4232 0.1183 0.092 Uiso 1 1 calc R . .
H12C H 0.3513 0.4851 0.1855 0.092 Uiso 1 1 calc R . .
C13 C 0.3871(5) 0.6701(5) 0.2105(4) 0.0434(18) Uani 1 1 d . . .
H13A H 0.3530 0.6316 0.2357 0.052 Uiso 1 1 calc R . .
H13B H 0.4207 0.6966 0.2391 0.052 Uiso 1 1 calc R . .
C14 C 0.9191(6) 0.3848(6) 0.3412(4) 0.0427(18) Uani 1 1 d . . .
H14 H 0.9816 0.3293 0.3546 0.051 Uiso 1 1 calc R . .
C15 C 0.8581(5) 0.4821(5) 0.3840(4) 0.0406(17) Uani 1 1 d . . .
C16 C 0.7646(5) 0.5758(5) 0.3699(3) 0.0361(16) Uani 1 1 d . . .
C17 C 0.7122(5) 0.6661(5) 0.4167(4) 0.0395(17) Uani 1 1 d . . .
C18 C 0.7540(6) 0.6617(6) 0.4737(4) 0.0437(18) Uani 1 1 d . . .
H18A H 0.7197 0.7212 0.5039 0.052 Uiso 1 1 calc R . .
C19 C 0.8467(6) 0.5686(6) 0.4858(4) 0.0468(18) Uani 1 1 d . . .
H19 H 0.8747 0.5668 0.5237 0.056 Uiso 1 1 calc R . .
C20 C 0.8968(6) 0.4809(6) 0.4435(4) 0.0444(18) Uani 1 1 d . . .
H20 H 0.9575 0.4186 0.4532 0.053 Uiso 1 1 calc R . .
C21 C 0.5474(7) 0.8346(6) 0.4505(4) 0.067(2) Uani 1 1 d . . .
H21A H 0.5276 0.7977 0.4846 0.100 Uiso 1 1 calc R . .
H21B H 0.4813 0.8846 0.4344 0.100 Uiso 1 1 calc R . .
H21C H 0.5824 0.8737 0.4666 0.100 Uiso 1 1 calc R . .
C22 C 0.9711(5) 0.2579(5) 0.2508(4) 0.0410(17) Uani 1 1 d . . .
C23 C 0.9371(6) 0.2696(6) 0.1839(4) 0.053(2) Uani 1 1 d . . .
H23A H 0.9731 0.3054 0.1576 0.064 Uiso 1 1 calc R . .
H23B H 0.9615 0.1982 0.1632 0.064 Uiso 1 1 calc R . .
C24 C 0.9492(6) 0.1718(5) 0.2871(4) 0.050(2) Uani 1 1 d . . .
H24A H 0.9580 0.1783 0.3316 0.060 Uiso 1 1 calc R . .
H24B H 0.8719 0.1887 0.2870 0.060 Uiso 1 1 calc R . .
C25 C 1.0230(7) 0.0546(6) 0.2612(5) 0.071(3) Uani 1 1 d . . .
H25A H 1.0278 0.0495 0.2153 0.106 Uiso 1 1 calc R . .
H25B H 0.9914 0.0100 0.2800 0.106 Uiso 1 1 calc R . .
H25C H 1.0965 0.0301 0.2719 0.106 Uiso 1 1 calc R . .
C26 C 1.0949(6) 0.2342(6) 0.2421(4) 0.0490(19) Uani 1 1 d . . .
H26A H 1.0984 0.3023 0.2393 0.059 Uiso 1 1 calc R . .
H26B H 1.1267 0.2003 0.2796 0.059 Uiso 1 1 calc R . .
C27 C 0.3430(6) 0.8711(6) 0.3353(4) 0.049(2) Uani 1 1 d . . .
H27A H 0.2861 0.9412 0.3331 0.059 Uiso 1 1 calc R . .
C28 C 0.3150(6) 0.7980(6) 0.3728(4) 0.061(2) Uani 1 1 d . . .
C29 C 0.1994(7) 0.8418(7) 0.4021(5) 0.075(3) Uani 1 1 d . . .
H29 H 0.1490 0.9124 0.3950 0.090 Uiso 1 1 calc R . .
C30 C 0.1634(8) 0.7825(8) 0.4395(5) 0.087(3) Uani 1 1 d . . .
H30 H 0.0882 0.8115 0.4574 0.105 Uiso 1 1 calc R . .
C31 C 0.2378(8) 0.6789(8) 0.4512(5) 0.087(3) Uani 1 1 d . . .
H31 H 0.2127 0.6386 0.4778 0.104 Uiso 1 1 calc R . .
C32 C 0.3491(8) 0.6340(8) 0.4241(5) 0.079(3) Uani 1 1 d . . .
C33 C 0.3902(7) 0.6924(7) 0.3836(4) 0.062(2) Uani 1 1 d . . .
C34 C 0.3930(9) 0.4751(8) 0.4810(6) 0.102(4) Uani 1 1 d . . .
H34A H 0.3381 0.5246 0.5151 0.152 Uiso 1 1 calc R . .
H34B H 0.4560 0.4224 0.4986 0.152 Uiso 1 1 calc R . .
H34C H 0.3607 0.4385 0.4595 0.152 Uiso 1 1 calc R . .
C35 C 0.4613(5) 0.9253(5) 0.2645(4) 0.0394(17) Uani 1 1 d . . .
C36 C 0.3990(6) 1.0415(5) 0.2980(4) 0.049(2) Uani 1 1 d . . .
H36A H 0.3192 1.0649 0.3038 0.059 Uiso 1 1 calc R . .
H36B H 0.4197 1.0387 0.3404 0.059 Uiso 1 1 calc R . .
C37 C 0.4209(7) 1.1257(6) 0.2633(4) 0.064(2) Uani 1 1 d . . .
H37A H 0.4986 1.1069 0.2603 0.096 Uiso 1 1 calc R . .
H37B H 0.3759 1.1954 0.2866 0.096 Uiso 1 1 calc R . .
H37C H 0.4022 1.1286 0.2208 0.096 Uiso 1 1 calc R . .
C38 C 0.4281(5) 0.9207(6) 0.1984(4) 0.0452(18) Uani 1 1 d . . .
H38A H 0.4479 0.9671 0.1708 0.054 Uiso 1 1 calc R . .
H38B H 0.4704 0.8468 0.1790 0.054 Uiso 1 1 calc R . .
C39 C 0.5873(5) 0.8855(5) 0.2551(4) 0.0420(18) Uani 1 1 d . . .
H39A H 0.6088 0.9176 0.2182 0.050 Uiso 1 1 calc R . .
H39B H 0.6063 0.9090 0.2927 0.050 Uiso 1 1 calc R . .
C40 C 1.0409(6) 0.5524(6) 0.1905(4) 0.0414(17) Uani 1 1 d . . .
H40 H 1.1165 0.5259 0.1927 0.050 Uiso 1 1 calc R . .
C41 C 1.0148(5) 0.5026(5) 0.1400(3) 0.0370(16) Uani 1 1 d . . .
C42 C 0.9073(5) 0.5287(5) 0.1299(3) 0.0356(16) Uani 1 1 d . . .
C43 C 0.8942(5) 0.4751(5) 0.0769(4) 0.0385(17) Uani 1 1 d . . .
C44 C 0.9854(6) 0.3965(5) 0.0373(4) 0.0444(18) Uani 1 1 d . . .
H44 H 0.9753 0.3614 0.0032 0.053 Uiso 1 1 calc R . .
C45 C 1.0927(6) 0.3696(6) 0.0483(4) 0.0482(19) Uani 1 1 d . . .
H45 H 1.1542 0.3166 0.0212 0.058 Uiso 1 1 calc R . .
C46 C 1.1085(5) 0.4197(5) 0.0977(4) 0.0439(18) Uani 1 1 d . . .
H46 H 1.1809 0.4004 0.1046 0.053 Uiso 1 1 calc R . .
C47 C 1.0158(5) 0.6748(6) 0.2790(4) 0.0426(18) Uani 1 1 d . . .
C48 C 1.1223(6) 0.5931(6) 0.3018(4) 0.054(2) Uani 1 1 d . . .
H48A H 1.1826 0.5701 0.2655 0.064 Uiso 1 1 calc R . .
H48B H 1.1391 0.6312 0.3338 0.064 Uiso 1 1 calc R . .
C49 C 1.1261(7) 0.4949(7) 0.3294(5) 0.072(3) Uani 1 1 d . . .
H49A H 1.0805 0.5139 0.3711 0.109 Uiso 1 1 calc R . .
H49B H 1.2019 0.4448 0.3332 0.109 Uiso 1 1 calc R . .
H49C H 1.0983 0.4615 0.3018 0.109 Uiso 1 1 calc R . .
C50 C 0.9203(5) 0.7286(6) 0.3352(4) 0.0473(19) Uani 1 1 d . . .
H50A H 0.9173 0.6738 0.3629 0.057 Uiso 1 1 calc R . .
H50B H 0.9328 0.7792 0.3604 0.057 Uiso 1 1 calc R . .
C51 C 0.7658(6) 0.4484(6) 0.0229(4) 0.055(2) Uani 1 1 d . . .
H51A H 0.8078 0.4477 -0.0179 0.083 Uiso 1 1 calc R . .
H51B H 0.6875 0.4827 0.0200 0.083 Uiso 1 1 calc R . .
H51C H 0.7890 0.3750 0.0345 0.083 Uiso 1 1 calc R . .
C52 C 1.0384(6) 0.7632(6) 0.2460(4) 0.0481(19) Uani 1 1 d . . .
H52A H 0.9704 0.8170 0.2322 0.058 Uiso 1 1 calc R . .
H52B H 1.0594 0.7995 0.2767 0.058 Uiso 1 1 calc R . .
C53 C 0.6171(8) 0.3378(7) 0.3528(5) 0.087(3) Uani 1 1 d U . .
H53A H 0.6014 0.3492 0.3994 0.104 Uiso 1 1 calc R . .
H53B H 0.6834 0.2684 0.3415 0.104 Uiso 1 1 calc R . .
C54 C 0.5177(9) 0.3323(9) 0.3290(6) 0.108(4) Uani 1 1 d . . .
H54A H 0.4538 0.4032 0.3352 0.162 Uiso 1 1 calc R . .
H54B H 0.4999 0.2820 0.3529 0.162 Uiso 1 1 calc R . .
H54C H 0.5376 0.3084 0.2841 0.162 Uiso 1 1 calc R . .
C55 C 0.1410(8) 0.8487(8) 0.0508(5) 0.091(3) Uani 1 1 d . . .
H55A H 0.1356 0.8821 0.0920 0.137 Uiso 1 1 calc R . .
H55B H 0.1529 0.8911 0.0174 0.137 Uiso 1 1 calc R . .
H55C H 0.2027 0.7765 0.0454 0.137 Uiso 1 1 calc R . .
C56 C 0.0399(8) 0.8436(8) 0.0474(5) 0.086(3) Uani 1 1 d . . .
H56A H -0.0236 0.9139 0.0619 0.103 Uiso 1 1 calc R . .
H56B H 0.0376 0.8270 0.0031 0.103 Uiso 1 1 calc R . .
C57 C 0.713(3) 0.045(2) 0.3987(18) 0.106(8) Uani 0.652(16) 1 d P B 1
H57A H 0.6439 0.0999 0.4237 0.128 Uiso 0.652(16) 1 calc PR B 1
H57B H 0.7117 0.0612 0.3539 0.128 Uiso 0.652(16) 1 calc PR B 1
C58 C 0.812(3) 0.052(2) 0.4209(18) 0.122(9) Uani 0.652(16) 1 d P B 1
H58A H 0.7848 0.1177 0.4482 0.183 Uiso 0.652(16) 1 calc PR B 1
H58B H 0.8618 0.0534 0.3839 0.183 Uiso 0.652(16) 1 calc PR B 1
H58C H 0.8517 -0.0096 0.4443 0.183 Uiso 0.652(16) 1 calc PR B 1
C57' C 0.804(5) 0.019(3) 0.372(3) 0.106(13) Uani 0.348(16) 1 d P B 2
H57C H 0.8399 0.0596 0.3511 0.127 Uiso 0.348(16) 1 calc PR B 2
H57D H 0.8626 -0.0486 0.3836 0.127 Uiso 0.348(16) 1 calc PR B 2
C58' C 0.728(5) 0.085(4) 0.434(3) 0.112(16) Uani 0.348(16) 1 d P B 2
H58D H 0.6728 0.1539 0.4237 0.167 Uiso 0.348(16) 1 calc PR B 2
H58E H 0.7727 0.0961 0.4620 0.167 Uiso 0.348(16) 1 calc PR B 2
H58F H 0.6925 0.0456 0.4554 0.167 Uiso 0.348(16) 1 calc PR B 2

loop_
_atom_site_aniso_label
_atom_site_aniso_U_11
_atom_site_aniso_U_22
_atom_site_aniso_U_33
_atom_site_aniso_U_23
_atom_site_aniso_U_13
_atom_site_aniso_U_12
Cu1 0.0241(4) 0.0336(4) 0.0387(5) 0.0059(4) -0.0087(3) -0.0127(3)
Cu2 0.0288(4) 0.0270(4) 0.0438(5) 0.0049(4) -0.0121(4) -0.0090(3)
Cu3 0.0263(4) 0.0308(4) 0.0414(5) 0.0089(4) -0.0027(4) -0.0107(3)
Cu4 0.0233(4) 0.0346(4) 0.0373(5) -0.0003(4) -0.0033(3) -0.0123(3)
Cl1 0.0590(12) 0.0520(12) 0.0568(14) -0.0015(11) -0.0148(11) -0.0189(10)
Cl2 0.099(2) 0.075(2) 0.114(3) -0.001(2) -0.034(2) -0.0478(19)
N1 0.031(3) 0.041(3) 0.047(4) 0.003(3) -0.010(3) -0.017(3)
N2 0.034(3) 0.034(3) 0.048(4) 0.009(3) -0.010(3) -0.013(3)
N3 0.031(3) 0.037(3) 0.052(4) 0.007(3) -0.002(3) -0.017(3)
N4 0.028(3) 0.041(3) 0.041(4) 0.004(3) -0.008(3) -0.020(3)
O1 0.032(2) 0.039(3) 0.042(3) 0.008(2) -0.010(2) -0.015(2)
O2 0.048(3) 0.049(3) 0.045(3) 0.010(2) -0.007(2) -0.022(3)
O3 0.028(2) 0.033(2) 0.049(3) 0.008(2) -0.012(2) -0.015(2)
O4 0.033(3) 0.049(3) 0.075(4) 0.007(3) -0.011(3) -0.019(2)
O5 0.033(2) 0.033(2) 0.040(3) 0.006(2) -0.010(2) -0.011(2)
O6 0.044(3) 0.037(3) 0.046(3) 0.001(2) -0.005(2) -0.010(2)
O7 0.046(3) 0.043(3) 0.063(4) 0.002(3) -0.021(3) -0.014(2)
O8 0.052(3) 0.056(3) 0.063(4) 0.010(3) -0.004(3) -0.004(3)
O9 0.044(3) 0.047(3) 0.064(4) 0.017(3) 0.000(3) -0.021(2)
O10 0.075(4) 0.072(4) 0.101(6) 0.035(4) 0.014(4) -0.029(4)
O11 0.040(3) 0.045(3) 0.071(4) 0.005(3) -0.015(3) -0.009(2)
O12 0.029(2) 0.031(2) 0.045(3) 0.005(2) -0.004(2) -0.013(2)
O13 0.024(2) 0.034(2) 0.044(3) 0.001(2) -0.007(2) -0.010(2)
O14 0.034(3) 0.045(3) 0.049(3) -0.008(2) -0.010(2) -0.013(2)
O15 0.034(3) 0.049(3) 0.050(3) -0.003(2) -0.007(2) -0.016(2)
O16 0.040(3) 0.068(3) 0.056(4) 0.014(3) -0.006(3) -0.028(3)
O17 0.041(3) 0.042(3) 0.049(3) 0.004(2) -0.006(2) -0.017(2)
O18 0.055(3) 0.052(3) 0.070(4) 0.012(3) -0.003(3) -0.022(3)
O19 0.084(4) 0.068(4) 0.069(4) 0.007(3) -0.014(4) -0.027(3)
O20 0.076(4) 0.081(4) 0.076(5) 0.017(4) -0.017(4) -0.012(4)
O21 0.099(5) 0.074(4) 0.096(5) -0.005(4) -0.030(4) -0.037(4)
O22 0.078(4) 0.081(4) 0.076(5) -0.005(4) 0.008(4) -0.031(4)
O23 0.089(11) 0.076(11) 0.098(13) 0.003(10) -0.019(9) -0.023(9)
O24 0.099(12) 0.088(12) 0.112(17) 0.004(11) -0.019(11) -0.016(10)
O25 0.110(14) 0.093(12) 0.114(16) 0.011(11) -0.018(11) -0.021(10)
O26 0.104(13) 0.085(11) 0.113(17) 0.005(13) -0.018(13) -0.040(10)
O27 0.099(8) 0.082(9) 0.101(10) 0.004(7) -0.020(7) -0.030(7)
O23' 0.109(15) 0.092(13) 0.111(16) 0.009(11) -0.021(13) -0.020(10)
O24' 0.100(14) 0.082(13) 0.108(19) 0.006(12) -0.013(12) -0.018(11)
O25' 0.101(13) 0.082(11) 0.110(16) -0.006(13) -0.035(13) -0.043(10)
O26' 0.098(14) 0.082(13) 0.106(15) 0.010(11) -0.014(11) -0.026(12)
O27' 0.106(17) 0.086(16) 0.11(2) 0.003(14) -0.022(16) -0.028(13)
O28 0.051(3) 0.073(4) 0.068(4) 0.003(3) -0.006(3) -0.031(3)
C1 0.035(4) 0.046(4) 0.052(5) 0.003(4) -0.012(4) -0.018(3)
C2 0.037(4) 0.048(4) 0.044(5) 0.008(4) -0.014(3) -0.014(3)
C3 0.035(4) 0.043(4) 0.042(5) 0.003(4) -0.009(3) -0.017(3)
C4 0.038(4) 0.046(4) 0.040(5) 0.009(4) -0.009(3) -0.013(4)
C5 0.048(5) 0.059(5) 0.050(5) 0.015(4) -0.007(4) -0.016(4)
C6 0.051(5) 0.067(6) 0.049(5) 0.014(5) -0.016(4) -0.015(4)
C7 0.043(4) 0.057(5) 0.048(5) 0.011(4) -0.015(4) -0.016(4)
C8 0.056(5) 0.062(5) 0.056(6) 0.016(4) -0.007(4) -0.029(4)
C9 0.033(4) 0.040(4) 0.055(5) 0.003(4) -0.012(3) -0.021(3)
C10 0.038(4) 0.038(4) 0.057(5) 0.004(4) -0.011(4) -0.021(3)
C11 0.039(4) 0.050(4) 0.064(6) 0.003(4) -0.016(4) -0.023(4)
C12 0.053(5) 0.057(5) 0.079(7) 0.000(5) -0.012(5) -0.030(4)
C13 0.035(4) 0.042(4) 0.058(5) 0.006(4) -0.008(4) -0.021(3)
C14 0.038(4) 0.040(4) 0.048(5) 0.008(4) -0.014(4) -0.015(3)
C15 0.036(4) 0.041(4) 0.045(5) 0.006(4) -0.009(3) -0.018(3)
C16 0.033(4) 0.036(4) 0.043(5) 0.005(3) -0.008(3) -0.019(3)
C17 0.036(4) 0.040(4) 0.043(5) 0.002(3) -0.007(3) -0.018(3)
C18 0.042(4) 0.043(4) 0.042(5) 0.003(4) -0.003(4) -0.018(4)
C19 0.044(4) 0.051(5) 0.044(5) 0.004(4) -0.010(4) -0.020(4)
C20 0.036(4) 0.046(4) 0.047(5) 0.007(4) -0.015(4) -0.013(3)
C21 0.053(5) 0.058(5) 0.056(6) 0.000(5) -0.005(4) 0.001(4)
C22 0.038(4) 0.031(4) 0.052(5) 0.008(3) -0.014(4) -0.013(3)
C23 0.048(5) 0.042(4) 0.061(6) 0.005(4) -0.015(4) -0.013(4)
C24 0.046(4) 0.039(4) 0.060(5) 0.009(4) -0.015(4) -0.013(4)
C25 0.070(6) 0.052(5) 0.083(7) 0.010(5) -0.014(5) -0.021(5)
C26 0.041(4) 0.041(4) 0.058(5) 0.003(4) -0.011(4) -0.012(3)
C27 0.037(4) 0.044(4) 0.065(6) 0.008(4) -0.001(4) -0.018(3)
C28 0.044(4) 0.054(5) 0.076(6) 0.014(5) 0.011(4) -0.022(4)
C29 0.053(5) 0.065(6) 0.089(8) 0.018(5) 0.016(5) -0.020(5)
C30 0.062(6) 0.078(7) 0.101(9) 0.023(6) 0.022(6) -0.025(5)
C31 0.068(6) 0.076(7) 0.098(8) 0.029(6) 0.024(6) -0.029(5)
C32 0.063(6) 0.067(6) 0.093(8) 0.023(6) 0.013(5) -0.026(5)
C33 0.050(5) 0.056(5) 0.073(6) 0.018(5) 0.009(4) -0.024(4)
C34 0.090(7) 0.084(7) 0.108(9) 0.036(7) 0.015(7) -0.030(6)
C35 0.032(4) 0.032(4) 0.054(5) 0.005(3) -0.004(3) -0.015(3)
C36 0.038(4) 0.038(4) 0.060(5) 0.002(4) -0.002(4) -0.010(3)
C37 0.058(5) 0.041(4) 0.079(7) 0.000(4) 0.002(5) -0.015(4)
C38 0.038(4) 0.038(4) 0.055(5) 0.007(4) -0.007(4) -0.014(3)
C39 0.035(4) 0.034(4) 0.053(5) 0.005(3) -0.003(3) -0.014(3)
C40 0.031(4) 0.046(4) 0.048(5) 0.007(4) -0.008(3) -0.018(3)
C41 0.030(4) 0.037(4) 0.043(4) 0.003(3) -0.005(3) -0.014(3)
C42 0.029(4) 0.034(4) 0.043(4) 0.004(3) -0.007(3) -0.013(3)
C43 0.031(4) 0.038(4) 0.046(5) 0.003(3) -0.007(3) -0.015(3)
C44 0.038(4) 0.040(4) 0.049(5) -0.003(4) -0.005(4) -0.013(3)
C45 0.037(4) 0.043(4) 0.051(5) -0.002(4) -0.003(4) -0.008(3)
C46 0.027(4) 0.045(4) 0.050(5) 0.002(4) -0.004(3) -0.010(3)
C47 0.033(4) 0.051(4) 0.050(5) 0.005(4) -0.012(3) -0.023(3)
C48 0.043(4) 0.058(5) 0.054(5) 0.006(4) -0.013(4) -0.017(4)
C49 0.058(5) 0.072(6) 0.069(6) 0.008(5) -0.014(5) -0.013(5)
C50 0.040(4) 0.051(4) 0.050(5) 0.002(4) -0.010(4) -0.020(4)
C51 0.040(4) 0.058(5) 0.058(6) -0.012(4) -0.009(4) -0.014(4)
C52 0.039(4) 0.052(5) 0.055(5) 0.004(4) -0.009(4) -0.022(4)
C53 0.085(7) 0.063(6) 0.100(9) 0.023(6) 0.002(6) -0.029(5)
C54 0.098(9) 0.090(8) 0.113(10) 0.012(7) -0.001(8) -0.029(7)
C55 0.079(7) 0.086(7) 0.105(9) 0.019(6) -0.012(6) -0.037(6)
C56 0.063(6) 0.091(7) 0.096(8) 0.017(7) -0.013(6) -0.029(6)
C57 0.11(2) 0.084(17) 0.11(2) -0.001(15) -0.020(18) -0.028(15)
C58 0.12(2) 0.100(18) 0.12(2) 0.011(16) -0.02(2) -0.023(17)
C57' 0.10(4) 0.08(3) 0.11(4) 0.00(2) -0.02(3) -0.02(3)
C58' 0.10(4) 0.09(3) 0.11(4) 0.01(3) -0.02(3) -0.02(3)

loop_
_atom_type_symbol
_atom_type_description
_atom_type_scat_dispersion_real
_atom_type_scat_dispersion_imag
_atom_type_scat_source
C C 0.0033 0.0016 'International Tables Vol C Tables 4.2.6.8 and 6.1.1.4'
H H 0.0000 0.0000 'International Tables Vol C Tables 4.2.6.8 and 6.1.1.4'
N N 0.0061 0.0033 'International Tables Vol C Tables 4.2.6.8 and 6.1.1.4'
O O 0.0106 0.0060 'International Tables Vol C Tables 4.2.6.8 and 6.1.1.4'
Cl Cl 0.1484 0.1585 'International Tables Vol C Tables 4.2.6.8 and 6.1.1.4'
Cu Cu 0.3201 1.2651 'International Tables Vol C Tables 4.2.6.8 and 6.1.1.4'

loop_
_geom_angle_atom_site_label_1
_geom_angle_atom_site_label_2
_geom_angle_atom_site_label_3
_geom_angle
O1 Cu1 O3 171.59(18)
O1 Cu1 N1 95.3(2)
O3 Cu1 N1 84.2(2)
O1 Cu1 O13 92.08(17)
O3 Cu1 O13 90.34(17)
N1 Cu1 O13 165.1(2)
O1 Cu1 O14 91.57(18)
O3 Cu1 O14 96.84(17)
N1 Cu1 O14 93.1(2)
O13 Cu1 O14 73.70(16)
O1 Cu1 O12 87.06(17)
O3 Cu1 O12 86.17(16)
N1 Cu1 O12 122.98(19)
O13 Cu1 O12 70.26(15)
O14 Cu1 O12 143.86(14)
O3 Cu2 N2 170.5(2)
O3 Cu2 O5 89.05(18)
N2 Cu2 O5 93.1(2)
O3 Cu2 O7 94.45(19)
N2 Cu2 O7 82.0(2)
O5 Cu2 O7 170.45(19)
O3 Cu2 O18 91.31(18)
N2 Cu2 O18 98.0(2)
O5 Cu2 O18 88.60(19)
O7 Cu2 O18 100.2(2)
O9 Cu3 N3 95.0(2)
O9 Cu3 O12 172.7(2)
N3 Cu3 O12 84.79(19)
O9 Cu3 O5 92.81(19)
N3 Cu3 O5 168.1(2)
O12 Cu3 O5 88.59(17)
O9 Cu3 O6 90.5(2)
N3 Cu3 O6 96.1(2)
O12 Cu3 O6 96.79(18)
O5 Cu3 O6 74.88(17)
O9 Cu3 O3 89.97(18)
N3 Cu3 O3 119.5(2)
O12 Cu3 O3 83.83(15)
O5 Cu3 O3 69.39(16)
O6 Cu3 O3 144.24(14)
O12 Cu4 O13 87.66(17)
O12 Cu4 N4 175.0(2)
O13 Cu4 N4 93.2(2)
O12 Cu4 O15 96.54(18)
O13 Cu4 O15 171.06(19)
N4 Cu4 O15 82.0(2)
O12 Cu4 O17 90.44(16)
O13 Cu4 O17 84.39(17)
N4 Cu4 O17 94.58(18)
O15 Cu4 O17 103.41(18)
O22 Cl1 O21 111.3(4)
O22 Cl1 O19 109.0(4)
O21 Cl1 O19 108.9(4)
O22 Cl1 O20 109.4(4)
O21 Cl1 O20 109.5(4)
O19 Cl1 O20 108.7(4)
O24' Cl2 O26 109.9(12)
O24' Cl2 O25' 118.6(13)
O24' Cl2 O25 63.7(11)
O26 Cl2 O25 116.9(12)
O25' Cl2 O25 82.4(12)
O24' Cl2 O23' 116.0(13)
O26 Cl2 O23' 73.2(12)
O25' Cl2 O23' 105.7(12)
O25 Cl2 O23' 169.7(11)
O24' Cl2 O23 47.4(9)
O26 Cl2 O23 110.9(13)
O25' Cl2 O23 150.3(12)
O25 Cl2 O23 105.2(10)
O23' Cl2 O23 71.1(10)
O24' Cl2 O24 137.3(12)
O26 Cl2 O24 110.1(12)
O25' Cl2 O24 100.8(11)
O25 Cl2 O24 109.4(12)
O23' Cl2 O24 63.3(10)
O23 Cl2 O24 103.3(10)
O24' Cl2 O26' 106.6(11)
O26 Cl2 O26' 139.1(11)
O25' Cl2 O26' 102.0(13)
O25 Cl2 O26' 64.8(10)
O23' Cl2 O26' 106.6(12)
O23 Cl2 O26' 107.2(10)
O24 Cl2 O26' 45.3(8)
C1 N1 C9 121.9(6)
C1 N1 Cu1 123.1(5)
C9 N1 Cu1 114.9(4)
C14 N2 C22 118.5(6)
C14 N2 Cu2 123.2(5)
C22 N2 Cu2 117.4(5)
C27 N3 C35 121.2(6)
C27 N3 Cu3 124.7(5)
C35 N3 Cu3 114.1(4)
C40 N4 C47 120.2(5)
C40 N4 Cu4 124.0(5)
C47 N4 Cu4 115.5(4)
C3 O1 Cu1 124.5(4)
C4 O2 C8 118.2(6)
C10 O3 Cu2 116.0(4)
C10 O3 Cu1 109.1(4)
Cu2 O3 Cu1 120.3(2)
C10 O3 Cu3 128.5(4)
Cu2 O3 Cu3 89.41(17)
Cu1 O3 Cu3 91.58(15)
C16 O5 Cu2 125.0(4)
C16 O5 Cu3 118.2(4)
Cu2 O5 Cu3 109.8(2)
C17 O6 C21 117.3(6)
C17 O6 Cu3 108.4(4)
C21 O6 Cu3 125.4(4)
C23 O7 Cu2 109.9(4)
C33 O9 Cu3 125.9(5)
C32 O10 C34 115.9(7)
C39 O12 Cu4 117.5(3)
C39 O12 Cu3 107.7(4)
Cu4 O12 Cu3 116.9(2)
C39 O12 Cu1 127.9(4)
Cu4 O12 Cu1 91.29(16)
Cu3 O12 Cu1 93.62(16)
C42 O13 Cu4 126.7(4)
C42 O13 Cu1 121.3(4)
Cu4 O13 Cu1 110.08(19)
C43 O14 C51 117.7(5)
C43 O14 Cu1 110.8(4)
C51 O14 Cu1 131.4(4)
C50 O15 Cu4 111.8(4)
C53 O18 Cu2 145.2(5)
N1 C1 C2 126.3(7)
C3 C2 C1 124.3(7)
C3 C2 C7 118.8(7)
C1 C2 C7 116.8(7)
O1 C3 C2 124.1(6)
O1 C3 C4 117.1(6)
C2 C3 C4 118.8(7)
O2 C4 C5 124.6(7)
O2 C4 C3 115.0(6)
C5 C4 C3 120.3(7)
C4 C5 C6 120.8(8)
C7 C6 C5 120.0(8)
C6 C7 C2 121.0(7)
N1 C9 C10 104.8(5)
N1 C9 C13 107.3(5)
C10 C9 C13 108.2(6)
N1 C9 C11 113.3(6)
C10 C9 C11 110.7(5)
C13 C9 C11 112.1(5)
O3 C10 C9 111.5(5)
C12 C11 C9 116.0(7)
O4 C13 C9 112.3(6)
N2 C14 C15 127.6(7)
C16 C15 C20 119.5(6)
C16 C15 C14 123.7(7)
C20 C15 C14 116.7(6)
O5 C16 C15 122.3(6)
O5 C16 C17 119.9(6)
C15 C16 C17 117.8(7)
O6 C17 C18 123.8(6)
O6 C17 C16 115.6(6)
C18 C17 C16 120.5(6)
C19 C18 C17 120.1(7)
C20 C19 C18 121.1(7)
C19 C20 C15 120.9(7)
N2 C22 C23 105.2(5)
N2 C22 C24 107.9(6)
C23 C22 C24 112.2(6)
N2 C22 C26 110.4(5)
C23 C22 C26 107.6(6)
C24 C22 C26 113.3(6)
O7 C23 C22 110.0(6)
C25 C24 C22 116.2(6)
O8 C26 C22 112.2(6)
N3 C27 C28 124.7(7)
C33 C28 C27 125.3(7)
C33 C28 C29 119.3(7)
C27 C28 C29 115.4(7)
C30 C29 C28 121.1(8)
C29 C30 C31 119.8(8)
C30 C31 C32 120.9(8)
O10 C32 C31 125.0(8)
O10 C32 C33 113.7(7)
C31 C32 C33 121.2(9)
O9 C33 C28 124.0(7)
O9 C33 C32 118.3(7)
C28 C33 C32 117.6(7)
N3 C35 C39 105.9(5)
N3 C35 C38 109.2(5)
C39 C35 C38 108.3(6)
N3 C35 C36 111.4(6)
C39 C35 C36 109.8(5)
C38 C35 C36 112.0(6)
C37 C36 C35 115.6(6)
O11 C38 C35 113.0(6)
O12 C39 C35 111.4(5)
N4 C40 C41 127.7(6)
C42 C41 C40 124.8(6)
C42 C41 C46 118.9(6)
C40 C41 C46 116.4(6)
O13 C42 C41 122.3(6)
O13 C42 C43 119.1(6)
C41 C42 C43 118.5(6)
C44 C43 O14 124.1(7)
C44 C43 C42 121.1(6)
O14 C43 C42 114.7(6)
C43 C44 C45 120.0(7)
C46 C45 C44 120.6(7)
C45 C46 C41 120.8(6)
N4 C47 C48 114.9(6)
N4 C47 C50 105.6(5)
C48 C47 C50 111.2(6)
N4 C47 C52 107.8(6)
C48 C47 C52 108.4(6)
C50 C47 C52 108.8(6)
C49 C48 C47 119.2(7)
O15 C50 C47 109.5(6)
O16 C52 C47 111.7(6)
O18 C53 C54 114.0(9)
O28 C56 C55 111.2(8)
O27 C57 C58 114(2)
O27' C57' C58' 114(6)

loop_
_geom_bond_atom_site_label_1
_geom_bond_atom_site_label_2
_geom_bond_distance
Cu1 O1 1.905(4)
Cu1 O3 1.946(4)
Cu1 N1 1.947(5)
Cu1 O13 2.029(4)
Cu1 O14 2.370(4)
Cu1 O12 2.578(4)
Cu2 O3 1.930(4)
Cu2 N2 1.943(5)
Cu2 O5 1.949(4)
Cu2 O7 2.019(5)
Cu2 O18 2.292(5)
Cu3 O9 1.898(4)
Cu3 N3 1.943(5)
Cu3 O12 1.958(4)
Cu3 O5 2.041(4)
Cu3 O6 2.359(5)
Cu3 O3 2.654(4)
Cu4 O12 1.936(4)
Cu4 O13 1.947(4)
Cu4 N4 1.964(5)
Cu4 O15 2.002(5)
Cu4 O17 2.473(5)
Cl1 O22 1.408(6)
Cl1 O21 1.414(7)
Cl1 O19 1.431(6)
Cl1 O20 1.434(6)
Cl2 O24' 1.328(18)
Cl2 O26 1.369(19)
Cl2 O25' 1.380(18)
Cl2 O25 1.386(18)
Cl2 O23' 1.397(19)
Cl2 O23 1.414(17)
Cl2 O24 1.424(17)
Cl2 O26' 1.440(19)
N1 C1 1.292(9)
N1 C9 1.480(8)
N2 C14 1.280(9)
N2 C22 1.495(8)
N3 C27 1.284(8)
N3 C35 1.482(8)
N4 C40 1.272(8)
N4 C47 1.495(9)
O1 C3 1.329(8)
O2 C4 1.352(8)
O2 C8 1.412(8)
O3 C10 1.438(7)
O4 C13 1.441(8)
O5 C16 1.337(8)
O6 C17 1.379(8)
O6 C21 1.423(8)
O7 C23 1.456(8)
O8 C26 1.417(9)
O9 C33 1.318(8)
O10 C32 1.357(10)
O10 C34 1.445(10)
O11 C38 1.436(8)
O12 C39 1.436(7)
O13 C42 1.347(7)
O14 C43 1.375(7)
O14 C51 1.405(8)
O15 C50 1.439(8)
O16 C52 1.426(8)
O18 C53 1.431(9)
O27 C57 1.41(2)
O27' C57' 1.44(7)
O28 C56 1.412(10)
C1 C2 1.428(10)
C2 C3 1.409(9)
C2 C7 1.431(10)
C3 C4 1.415(9)
C4 C5 1.384(10)
C5 C6 1.394(11)
C6 C7 1.362(10)
C9 C10 1.523(9)
C9 C13 1.537(9)
C9 C11 1.545(9)
C11 C12 1.499(10)
C14 C15 1.444(9)
C15 C16 1.410(9)
C15 C20 1.423(10)
C16 C17 1.424(9)
C17 C18 1.390(10)
C18 C19 1.385(10)
C19 C20 1.342(9)
C22 C23 1.528(10)
C22 C24 1.538(9)
C22 C26 1.547(9)
C24 C25 1.514(10)
C27 C28 1.439(10)
C28 C33 1.390(11)
C28 C29 1.440(10)
C29 C30 1.341(11)
C30 C31 1.373(12)
C31 C32 1.378(11)
C32 C33 1.408(11)
C35 C39 1.525(8)
C35 C38 1.532(10)
C35 C36 1.547(9)
C36 C37 1.498(10)
C40 C41 1.439(10)
C41 C42 1.388(9)
C41 C46 1.440(9)
C42 C43 1.420(9)
C43 C44 1.372(9)
C44 C45 1.389(10)
C45 C46 1.348(10)
C47 C48 1.520(10)
C47 C50 1.522(10)
C47 C52 1.539(9)
C48 C49 1.463(10)
C53 C54 1.545(14)
C55 C56 1.426(12)
C57 C58 1.54(5)
C57' C58' 1.53(8)

loop_
_geom_hbond_atom_site_label_D
_geom_hbond_atom_site_label_H
_geom_hbond_atom_site_label_A
_geom_hbond_distance_DH
_geom_hbond_distance_HA
_geom_hbond_distance_DA
_geom_hbond_angle_DHA
_geom_hbond_site_symmetry_A
O4 H4 O16 0.82 1.90 2.717(6) 174.1 1_455
C29 H29 O21 0.93 2.61 3.392(11) 141.6 1_565
C54 H54C O24' 0.96 2.59 3.46(2) 150.8 .

loop_
_geom_torsion_atom_site_label_1
_geom_torsion_atom_site_label_2
_geom_torsion_atom_site_label_3
_geom_torsion_atom_site_label_4
_geom_torsion
O1 Cu1 N1 C1 12.7(6)
O3 Cu1 N1 C1 -175.7(6)
O13 Cu1 N1 C1 -106.6(9)
O14 Cu1 N1 C1 -79.1(6)
O12 Cu1 N1 C1 102.7(6)
O1 Cu1 N1 C9 -171.0(4)
O3 Cu1 N1 C9 0.6(4)
O13 Cu1 N1 C9 69.7(10)
O14 Cu1 N1 C9 97.2(4)
O12 Cu1 N1 C9 -81.0(5)
O5 Cu2 N2 C14 19.4(6)
O7 Cu2 N2 C14 -168.8(6)
O18 Cu2 N2 C14 -69.6(6)
O5 Cu2 N2 C22 -171.4(4)
O7 Cu2 N2 C22 0.3(4)
O18 Cu2 N2 C22 99.5(5)
O9 Cu3 N3 C27 4.4(7)
O12 Cu3 N3 C27 177.1(7)
O5 Cu3 N3 C27 -126.5(10)
O6 Cu3 N3 C27 -86.6(6)
O3 Cu3 N3 C27 97.2(7)
O9 Cu3 N3 C35 -176.0(5)
O12 Cu3 N3 C35 -3.3(5)
O5 Cu3 N3 C35 53.1(13)
O6 Cu3 N3 C35 93.0(5)
O3 Cu3 N3 C35 -83.2(5)
O13 Cu4 N4 C40 8.4(6)
O15 Cu4 N4 C40 -179.2(6)
O17 Cu4 N4 C40 -76.2(6)
O13 Cu4 N4 C47 -178.2(4)
O15 Cu4 N4 C47 -5.8(4)
O17 Cu4 N4 C47 97.1(4)
N1 Cu1 O1 C3 -17.3(5)
O13 Cu1 O1 C3 149.7(5)
O14 Cu1 O1 C3 76.0(5)
O12 Cu1 O1 C3 -140.2(5)
O5 Cu2 O3 C10 -143.9(4)
O7 Cu2 O3 C10 45.0(4)
O18 Cu2 O3 C10 -55.3(4)
O5 Cu2 O3 Cu1 81.1(3)
O7 Cu2 O3 Cu1 -90.0(3)
O18 Cu2 O3 Cu1 169.6(3)
O5 Cu2 O3 Cu3 -10.41(15)
O7 Cu2 O3 Cu3 178.48(16)
O18 Cu2 O3 Cu3 78.16(16)
N1 Cu1 O3 C10 22.4(4)
O13 Cu1 O3 C10 -143.6(4)
O14 Cu1 O3 C10 -70.0(4)
O12 Cu1 O3 C10 146.2(4)
N1 Cu1 O3 Cu2 160.2(3)
O13 Cu1 O3 Cu2 -5.9(3)
O14 Cu1 O3 Cu2 67.8(3)
O12 Cu1 O3 Cu2 -76.1(2)
N1 Cu1 O3 Cu3 -109.54(18)
O13 Cu1 O3 Cu3 84.37(15)
O14 Cu1 O3 Cu3 157.99(14)
O12 Cu1 O3 Cu3 14.18(12)
O9 Cu3 O3 C10 41.2(5)
N3 Cu3 O3 C10 -54.5(5)
O12 Cu3 O3 C10 -135.0(5)
O5 Cu3 O3 C10 134.2(5)
O6 Cu3 O3 C10 132.0(5)
O9 Cu3 O3 Cu2 -82.39(19)
N3 Cu3 O3 Cu2 -178.13(19)
O12 Cu3 O3 Cu2 101.43(17)
O5 Cu3 O3 Cu2 10.62(15)
O6 Cu3 O3 Cu2 8.4(3)
O9 Cu3 O3 Cu1 157.3(2)
N3 Cu3 O3 Cu1 61.6(2)
O12 Cu3 O3 Cu1 -18.88(17)
O5 Cu3 O3 Cu1 -109.69(19)
O6 Cu3 O3 Cu1 -111.9(2)
O3 Cu2 O5 C16 164.4(5)
N2 Cu2 O5 C16 -24.8(5)
O18 Cu2 O5 C16 73.1(5)
O3 Cu2 O5 Cu3 14.5(2)
N2 Cu2 O5 Cu3 -174.8(2)
O18 Cu2 O5 Cu3 -76.9(2)
O9 Cu3 O5 C16 -74.6(4)
N3 Cu3 O5 C16 56.5(12)
O12 Cu3 O5 C16 112.6(4)
O6 Cu3 O5 C16 15.2(4)
O3 Cu3 O5 C16 -163.5(5)
O9 Cu3 O5 Cu2 77.7(2)
N3 Cu3 O5 Cu2 -151.2(10)
O12 Cu3 O5 Cu2 -95.1(2)
O6 Cu3 O5 Cu2 167.4(2)
O3 Cu3 O5 Cu2 -11.19(16)
O9 Cu3 O6 C17 78.7(4)
N3 Cu3 O6 C17 173.8(4)
O12 Cu3 O6 C17 -100.7(4)
O5 Cu3 O6 C17 -14.1(4)
O3 Cu3 O6 C17 -11.9(5)
O9 Cu3 O6 C21 -67.4(6)
N3 Cu3 O6 C21 27.7(6)
O12 Cu3 O6 C21 113.1(6)
O5 Cu3 O6 C21 -160.2(6)
O3 Cu3 O6 C21 -158.0(5)
O3 Cu2 O7 C23 147.9(4)
N2 Cu2 O7 C23 -23.3(5)
O18 Cu2 O7 C23 -120.0(5)
N3 Cu3 O9 C33 -5.9(7)
O5 Cu3 O9 C33 165.1(7)
O6 Cu3 O9 C33 90.2(7)
O3 Cu3 O9 C33 -125.6(7)
O13 Cu4 O12 C39 -140.6(5)
O15 Cu4 O12 C39 47.3(5)
O17 Cu4 O12 C39 -56.2(5)
O13 Cu4 O12 Cu3 88.9(2)
O15 Cu4 O12 Cu3 -83.2(3)
O17 Cu4 O12 Cu3 173.3(2)
O13 Cu4 O12 Cu1 -5.82(16)
O15 Cu4 O12 Cu1 -177.90(16)
O17 Cu4 O12 Cu1 78.55(15)
N3 Cu3 O12 C39 25.5(4)
O5 Cu3 O12 C39 -144.6(4)
O6 Cu3 O12 C39 -70.0(4)
O3 Cu3 O12 C39 146.0(4)
N3 Cu3 O12 Cu4 160.4(3)
O5 Cu3 O12 Cu4 -9.7(2)
O6 Cu3 O12 Cu4 64.9(2)
O3 Cu3 O12 Cu4 -79.1(2)
N3 Cu3 O12 Cu1 -106.3(2)
O5 Cu3 O12 Cu1 83.58(16)
O6 Cu3 O12 Cu1 158.17(14)
O3 Cu3 O12 Cu1 14.16(12)
O1 Cu1 O12 C39 39.7(4)
O3 Cu1 O12 C39 -135.3(4)
N1 Cu1 O12 C39 -54.7(5)
O13 Cu1 O12 C39 133.0(4)
O14 Cu1 O12 C39 128.4(4)
O1 Cu1 O12 Cu4 -87.34(18)
O3 Cu1 O12 Cu4 97.66(17)
N1 Cu1 O12 Cu4 178.3(2)
O13 Cu1 O12 Cu4 5.93(16)
O14 Cu1 O12 Cu4 1.3(3)
O1 Cu1 O12 Cu3 155.57(18)
O3 Cu1 O12 Cu3 -19.43(17)
N1 Cu1 O12 Cu3 61.2(3)
O13 Cu1 O12 Cu3 -111.16(19)
O14 Cu1 O12 Cu3 -115.8(2)
O12 Cu4 O13 C42 172.0(5)
N4 Cu4 O13 C42 -13.0(5)
O17 Cu4 O13 C42 81.3(5)
O12 Cu4 O13 Cu1 7.9(2)
N4 Cu4 O13 Cu1 -177.1(2)
O17 Cu4 O13 Cu1 -82.8(2)
O1 Cu1 O13 C42 -85.2(5)
O3 Cu1 O13 C42 102.8(5)
N1 Cu1 O13 C42 34.4(11)
O14 Cu1 O13 C42 5.8(4)
O12 Cu1 O13 C42 -171.4(5)
O1 Cu1 O13 Cu4 79.9(2)
O3 Cu1 O13 Cu4 -92.1(2)
N1 Cu1 O13 Cu4 -160.5(8)
O14 Cu1 O13 Cu4 170.9(2)
O12 Cu1 O13 Cu4 -6.28(17)
O1 Cu1 O14 C43 87.2(4)
O3 Cu1 O14 C43 -92.9(4)
N1 Cu1 O14 C43 -177.4(4)
O13 Cu1 O14 C43 -4.5(4)
O12 Cu1 O14 C43 0.0(5)
O1 Cu1 O14 C51 -97.5(6)
O3 Cu1 O14 C51 82.4(6)
N1 Cu1 O14 C51 -2.1(6)
O13 Cu1 O14 C51 170.8(6)
O12 Cu1 O14 C51 175.3(5)
O12 Cu4 O15 C50 156.2(4)
N4 Cu4 O15 C50 -19.0(4)
O17 Cu4 O15 C50 -111.8(4)
O3 Cu2 O18 C53 122.9(11)
N2 Cu2 O18 C53 -55.1(11)
O5 Cu2 O18 C53 -148.1(11)
O7 Cu2 O18 C53 28.1(11)
C9 N1 C1 C2 -179.8(6)
Cu1 N1 C1 C2 -3.8(10)
N1 C1 C2 C3 -6.0(12)
N1 C1 C2 C7 173.6(7)
Cu1 O1 C3 C2 13.1(9)
Cu1 O1 C3 C4 -168.3(4)
C1 C2 C3 O1 1.0(11)
C7 C2 C3 O1 -178.6(6)
C1 C2 C3 C4 -177.5(7)
C7 C2 C3 C4 2.8(10)
C8 O2 C4 C5 -3.6(10)
C8 O2 C4 C3 174.2(6)
O1 C3 C4 O2 -1.8(9)
C2 C3 C4 O2 176.8(6)
O1 C3 C4 C5 176.1(6)
C2 C3 C4 C5 -5.3(10)
O2 C4 C5 C6 -178.3(7)
C3 C4 C5 C6 4.0(11)
C4 C5 C6 C7 -0.3(12)
C5 C6 C7 C2 -2.2(12)
C3 C2 C7 C6 0.9(11)
C1 C2 C7 C6 -178.8(7)
C1 N1 C9 C10 154.7(6)
Cu1 N1 C9 C10 -21.6(6)
C1 N1 C9 C13 -90.4(8)
Cu1 N1 C9 C13 93.3(5)
C1 N1 C9 C11 33.9(9)
Cu1 N1 C9 C11 -142.4(5)
Cu2 O3 C10 C9 178.8(4)
Cu1 O3 C10 C9 -41.4(6)
Cu3 O3 C10 C9 66.8(7)
N1 C9 C10 O3 40.4(7)
C13 C9 C10 O3 -73.9(7)
C11 C9 C10 O3 162.9(6)
N1 C9 C11 C12 168.0(6)
C10 C9 C11 C12 50.6(8)
C13 C9 C11 C12 -70.4(8)
N1 C9 C13 O4 58.4(7)
C10 C9 C13 O4 171.0(5)
C11 C9 C13 O4 -66.6(7)
C22 N2 C14 C15 -178.9(6)
Cu2 N2 C14 C15 -9.9(10)
N2 C14 C15 C16 -3.0(12)
N2 C14 C15 C20 177.1(7)
Cu2 O5 C16 C15 19.8(8)
Cu3 O5 C16 C15 167.5(5)
Cu2 O5 C16 C17 -162.4(4)
Cu3 O5 C16 C17 -14.7(8)
C20 C15 C16 O5 177.6(6)
C14 C15 C16 O5 -2.2(10)
C20 C15 C16 C17 -0.2(9)
C14 C15 C16 C17 179.9(6)
C21 O6 C17 C18 -22.4(10)
Cu3 O6 C17 C18 -171.6(6)
C21 O6 C17 C16 160.7(6)
Cu3 O6 C17 C16 11.5(6)
O5 C16 C17 O6 0.2(9)
C15 C16 C17 O6 178.1(6)
O5 C16 C17 C18 -176.8(6)
C15 C16 C17 C18 1.1(10)
O6 C17 C18 C19 -177.3(6)
C16 C17 C18 C19 -0.6(10)
C17 C18 C19 C20 -1.0(11)
C18 C19 C20 C15 1.9(11)
C16 C15 C20 C19 -1.3(10)
C14 C15 C20 C19 178.6(6)
C14 N2 C22 C23 -169.4(6)
Cu2 N2 C22 C23 21.0(7)
C14 N2 C22 C24 70.7(8)
Cu2 N2 C22 C24 -99.0(6)
C14 N2 C22 C26 -53.6(8)
Cu2 N2 C22 C26 136.7(5)
Cu2 O7 C23 C22 41.4(7)
N2 C22 C23 O7 -39.4(7)
C24 C22 C23 O7 77.6(7)
C26 C22 C23 O7 -157.1(5)
N2 C22 C24 C25 -175.3(7)
C23 C22 C24 C25 69.3(8)
C26 C22 C24 C25 -52.8(9)
N2 C22 C26 O8 -152.1(6)
C23 C22 C26 O8 -37.8(8)
C24 C22 C26 O8 86.8(8)
C35 N3 C27 C28 176.8(7)
Cu3 N3 C27 C28 -3.6(12)
N3 C27 C28 C33 2.8(15)
N3 C27 C28 C29 -178.8(8)
C33 C28 C29 C30 0.0(16)
C27 C28 C29 C30 -178.4(9)
C28 C29 C30 C31 1.2(17)
C29 C30 C31 C32 -1.2(18)
C34 O10 C32 C31 -1.5(16)
C34 O10 C32 C33 175.2(9)
C30 C31 C32 O10 176.5(11)
C30 C31 C32 C33 -0.1(18)
Cu3 O9 C33 C28 6.7(13)
Cu3 O9 C33 C32 -174.7(7)
C27 C28 C33 O9 -4.4(16)
C29 C28 C33 O9 177.3(9)
C27 C28 C33 C32 177.0(9)
C29 C28 C33 C32 -1.3(14)
O10 C32 C33 O9 5.7(14)
C31 C32 C33 O9 -177.4(10)
O10 C32 C33 C28 -175.6(9)
C31 C32 C33 C28 1.3(16)
C27 N3 C35 C39 161.4(7)
Cu3 N3 C35 C39 -18.2(7)
C27 N3 C35 C38 -82.2(8)
Cu3 N3 C35 C38 98.2(5)
C27 N3 C35 C36 42.1(9)
Cu3 N3 C35 C36 -137.5(5)
N3 C35 C36 C37 175.7(6)
C39 C35 C36 C37 58.7(9)
C38 C35 C36 C37 -61.7(8)
N3 C35 C38 O11 63.9(7)
C39 C35 C38 O11 178.8(5)
C36 C35 C38 O11 -60.0(7)
Cu4 O12 C39 C35 -177.7(4)
Cu3 O12 C39 C35 -43.1(7)
Cu1 O12 C39 C35 66.4(7)
N3 C35 C39 O12 39.8(8)
C38 C35 C39 O12 -77.1(7)
C36 C35 C39 O12 160.2(6)
C47 N4 C40 C41 -176.1(6)
Cu4 N4 C40 C41 -3.1(10)
N4 C40 C41 C42 -1.9(12)
N4 C40 C41 C46 178.4(7)
Cu4 O13 C42 C41 12.1(9)
Cu1 O13 C42 C41 174.5(5)
Cu4 O13 C42 C43 -168.9(4)
Cu1 O13 C42 C43 -6.5(8)
C40 C41 C42 O13 -2.8(10)
C46 C41 C42 O13 176.9(6)
C40 C41 C42 C43 178.1(6)
C46 C41 C42 C43 -2.2(10)
C51 O14 C43 C44 5.4(10)
Cu1 O14 C43 C44 -178.5(6)
C51 O14 C43 C42 -173.1(6)
Cu1 O14 C43 C42 2.9(7)
O13 C42 C43 C44 -177.0(6)
C41 C42 C43 C44 2.1(10)
O13 C42 C43 O14 1.6(9)
C41 C42 C43 O14 -179.3(6)
O14 C43 C44 C45 -179.5(6)
C42 C43 C44 C45 -1.1(11)
C43 C44 C45 C46 0.3(11)
C44 C45 C46 C41 -0.5(11)
C42 C41 C46 C45 1.4(10)
C40 C41 C46 C45 -178.8(6)
C40 N4 C47 C48 -36.3(9)
Cu4 N4 C47 C48 150.0(5)
C40 N4 C47 C50 -159.3(6)
Cu4 N4 C47 C50 27.1(6)
C40 N4 C47 C52 84.6(7)
Cu4 N4 C47 C52 -89.0(5)
N4 C47 C48 C49 -53.5(10)
C50 C47 C48 C49 66.4(9)
C52 C47 C48 C49 -174.1(7)
Cu4 O15 C50 C47 39.2(6)
N4 C47 C50 O15 -41.6(7)
C48 C47 C50 O15 -166.9(6)
C52 C47 C50 O15 73.8(7)
N4 C47 C52 O16 -64.5(7)
C48 C47 C52 O16 60.5(8)
C50 C47 C52 O16 -178.5(6)
Cu2 O18 C53 C54 -106.2(10)
